data_1565726
loop_
_publ_author_name
'Mohd. Nashre-ul-Islam, Swah'
'Dutta, Debajit'
'Sharma, Pranay'
'Verma, Akalesh K.'
'Frontera, Antonio'
'Bhattacharyya, Manjit K.'

_publ_section_title
;
 Supramolecular association involving antiparallel CO&#x22EF;CO and
 anion--\p contacts in Co(II) and Mn(II) complexes involving
 2,5-pyridinedicarboxylate: Anticancer evaluation and theoretical studies
;
_journal_name_full 'Inorganica Chimica Acta'
_journal_page_first 119108
_journal_paper_doi 10.1016/j.ica.2019.119108
_journal_volume 498
_journal_year 2019
_chemical_formula_sum 'C7 H15 Mn N O10'
_chemical_formula_weight 328.14
_space_group_IT_number 2
_space_group_name_Hall '-P 1'
_space_group_name_H-M_alt 'P -1'
_symmetry_cell_setting triclinic
_symmetry_space_group_name_H-M 'P -1'
_atom_sites_solution_hydrogens geom
_atom_sites_solution_primary direct
_atom_sites_solution_secondary difmap
_audit_creation_method SHELXL-97
_cell_angle_alpha 107.130(5)
_cell_angle_beta 99.493(4)
_cell_angle_gamma 102.789(3)
_cell_formula_units_Z 2
_cell_length_a 7.0957(4)
_cell_length_b 8.3505(5)
_cell_length_c 11.4684(9)
_cell_measurement_reflns_used 5729
_cell_measurement_temperature 293(2)
_cell_measurement_theta_max 25.23
_cell_measurement_theta_min 1.92
_cell_volume 613.67(7)
_computing_cell_refinement 'Bruker SMART'
_computing_data_collection 'Bruker SMART'
_computing_data_reduction 'Bruker SAINT'
_computing_molecular_graphics 'Bruker SHELXTL'
_computing_publication_material 'Bruker SHELXTL'
_computing_structure_refinement 'SHELXL-97 (Sheldrick, 1997)'
_computing_structure_solution 'Bruker SHELXTL'
_diffrn_ambient_temperature 293(2)
_diffrn_measured_fraction_theta_full 0.919
_diffrn_measured_fraction_theta_max 0.919
_diffrn_measurement_device_type 'CCD area detector'
_diffrn_measurement_method 'phi and omega scans'
_diffrn_radiation_monochromator graphite
_diffrn_radiation_source 'fine-focus sealed tube'
_diffrn_radiation_type MoK\a
_diffrn_radiation_wavelength 0.71073
_diffrn_reflns_av_R_equivalents 0.0213
_diffrn_reflns_av_sigmaI/netI 0.0254
_diffrn_reflns_limit_h_max 8
_diffrn_reflns_limit_h_min -8
_diffrn_reflns_limit_k_max 10
_diffrn_reflns_limit_k_min -10
_diffrn_reflns_limit_l_max 13
_diffrn_reflns_limit_l_min -12
_diffrn_reflns_number 6852
_diffrn_reflns_theta_full 25.23
_diffrn_reflns_theta_max 25.23
_diffrn_reflns_theta_min 1.92
_exptl_absorpt_coefficient_mu 1.126
_exptl_crystal_colour Yellow
_exptl_crystal_density_diffrn 1.776
_exptl_crystal_density_method 'not measured'
_exptl_crystal_description Needle
_exptl_crystal_F_000 338
_exptl_crystal_size_max 0.28
_exptl_crystal_size_mid 0.22
_exptl_crystal_size_min 0.16
_refine_diff_density_max 0.799
_refine_diff_density_min -0.675
_refine_diff_density_rms 0.104
_refine_ls_extinction_coef 0.063(9)
_refine_ls_extinction_expression Fc^*^=kFc[1+0.001xFc^2^\l^3^/sin(2\q)]^-1/4^
_refine_ls_extinction_method SHELXL
_refine_ls_goodness_of_fit_ref 1.090
_refine_ls_hydrogen_treatment mixed
_refine_ls_matrix_type full
_refine_ls_number_parameters 173
_refine_ls_number_reflns 2047
_refine_ls_number_restraints 17
_refine_ls_restrained_S_all 1.389
_refine_ls_R_factor_all 0.0526
_refine_ls_R_factor_gt 0.0478
_refine_ls_shift/su_max 0.000
_refine_ls_shift/su_mean 0.000
_refine_ls_structure_factor_coef Fsqd
_refine_ls_weighting_details 'calc w=1/[\s^2^(Fo^2^)+(0.0628P)^2^+2.4077P] where P=(Fo^2^+2Fc^2^)/3'
_refine_ls_weighting_scheme calc
_refine_ls_wR_factor_gt 0.1382
_refine_ls_wR_factor_ref 0.1420
_reflns_number_gt 1849
_reflns_number_total 2047
_reflns_threshold_expression >2sigma(I)
_cod_data_source_file ICA-2019-498-119108.cif
_cod_data_source_block ns1
_cod_depositor_comments
;
The following automatic conversions were performed:

data item '_symmetry_cell_setting' value 'Triclinic' was changed to
'triclinic' in accordance with the built-in table derived from the
CIF Core dictionary named 'cif_core.dic' version 2.4.5 last updated
on 2014-11-21.

Automatic conversion script
Id: cif_fix_values 8738 2021-04-28 16:35:53Z antanas 
;
_cod_original_sg_symbol_H-M P-1
_cod_database_code 1565726

loop_
_symmetry_equiv_pos_as_xyz
'x, y, z'
'-x, -y, -z'

loop_
_atom_site_label
_atom_site_type_symbol
_atom_site_fract_x
_atom_site_fract_y
_atom_site_fract_z
_atom_site_U_iso_or_equiv
_atom_site_adp_type
_atom_site_occupancy
_atom_site_symmetry_multiplicity
_atom_site_calc_flag
_atom_site_refinement_flags
_atom_site_disorder_assembly
_atom_site_disorder_group
Mn1 Mn 0.80274(12) 0.60355(9) 0.28525(7) 0.0186(4) Uani 1 1 d . . .
O1 O 0.6718(7) 0.4036(6) 0.5595(4) 0.0436(12) Uani 1 1 d . . .
O2 O 0.8119(7) 0.5738(6) 0.4603(4) 0.0419(12) Uani 1 1 d . . .
O3 O 0.2248(8) 0.0373(6) -0.1180(5) 0.0500(13) Uani 1 1 d . . .
O4 O 0.1254(8) -0.1750(6) -0.0416(5) 0.0469(13) Uani 1 1 d . . .
O8 O 0.5835(8) 0.7457(7) 0.3185(5) 0.0509(13) Uani 1 1 d D . .
O6 O 1.0396(8) 0.8342(6) 0.3719(5) 0.0467(12) Uani 1 1 d D . .
O7 O 0.7664(9) 0.6390(7) 0.1143(5) 0.0548(14) Uani 1 1 d D . .
O5 O 1.0234(8) 0.4738(6) 0.2380(5) 0.0440(12) Uani 1 1 d . . .
N1 N 0.5819(8) 0.3601(7) 0.2363(5) 0.0358(13) Uani 1 1 d . . .
C1 C 0.6882(10) 0.4396(8) 0.4615(6) 0.0355(15) Uani 1 1 d . . .
C2 C 0.5547(10) 0.3145(8) 0.3372(6) 0.0332(14) Uani 1 1 d . . .
C3 C 0.4139(10) 0.1644(9) 0.3260(6) 0.0393(16) Uani 1 1 d . . .
H3 H 0.3970 0.1365 0.3971 0.047 Uiso 1 1 calc R . .
C4 C 0.2981(11) 0.0557(9) 0.2083(6) 0.0407(16) Uani 1 1 d . . .
H4 H 0.2007 -0.0451 0.1993 0.049 Uiso 1 1 calc R . .
C5 C 0.3286(10) 0.0987(8) 0.1028(6) 0.0359(15) Uani 1 1 d . . .
C6 C 0.4706(10) 0.2537(8) 0.1216(6) 0.0350(15) Uani 1 1 d . . .
H6 H 0.4894 0.2850 0.0521 0.042 Uiso 1 1 calc R . .
C7 C 0.2162(10) -0.0222(8) -0.0292(6) 0.0355(15) Uani 1 1 d . . .
O9 O 0.2459(8) 0.6261(7) 0.0948(5) 0.0515(13) Uani 1 1 d D . .
O10 O 0.9236(8) 0.1247(6) 0.3687(5) 0.0536(14) Uani 1 1 d D . .
H5A H 0.9606 0.3522 0.1742 0.080 Uiso 1 1 d . . .
H9B H 0.1299 0.6011 0.1390 0.080 Uiso 1 1 d D . .
H9A H 0.1900 0.6993 0.0468 0.080 Uiso 1 1 d D . .
H10B H 0.8833 0.1007 0.2751 0.080 Uiso 1 1 d D . .
H10A H 1.0342 0.2330 0.3936 0.080 Uiso 1 1 d D . .
H8A H 0.5088 0.7029 0.3780 0.080 Uiso 1 1 d D . .
H7B H 0.7886 0.7769 0.1627 0.080 Uiso 1 1 d D . .
H6B H 0.9748 0.9369 0.3670 0.080 Uiso 1 1 d D . .
H5B H 0.9928 0.4077 0.3038 0.080 Uiso 1 1 d . . .
H7C H 0.9188 0.7165 0.1340 0.080 Uiso 1 1 d . . .
H6D H 1.1229 0.8401 0.4635 0.080 Uiso 1 1 d . . .
H8C H 0.4900 0.7307 0.2295 0.080 Uiso 1 1 d . . .

loop_
_atom_site_aniso_label
_atom_site_aniso_U_11
_atom_site_aniso_U_22
_atom_site_aniso_U_33
_atom_site_aniso_U_23
_atom_site_aniso_U_13
_atom_site_aniso_U_12
Mn1 0.0207(5) 0.0170(5) 0.0145(5) 0.0057(3) 0.0012(4) 0.0000(3)
O1 0.046(3) 0.049(3) 0.032(3) 0.016(2) 0.008(2) 0.004(2)
O2 0.043(3) 0.036(2) 0.037(3) 0.010(2) 0.004(2) -0.001(2)
O3 0.066(4) 0.042(3) 0.034(3) 0.011(2) 0.004(3) 0.009(2)
O4 0.055(3) 0.033(3) 0.039(3) 0.006(2) 0.004(2) 0.002(2)
O8 0.052(3) 0.051(3) 0.053(3) 0.020(3) 0.017(3) 0.014(2)
O6 0.048(3) 0.040(3) 0.046(3) 0.015(2) 0.008(2) 0.005(2)
O7 0.076(4) 0.047(3) 0.044(3) 0.020(2) 0.015(3) 0.019(3)
O5 0.050(3) 0.036(2) 0.041(3) 0.009(2) 0.010(2) 0.009(2)
N1 0.038(3) 0.035(3) 0.031(3) 0.010(2) 0.006(3) 0.009(2)
C1 0.034(3) 0.036(3) 0.036(4) 0.011(3) 0.009(3) 0.009(3)
C2 0.034(3) 0.034(3) 0.032(4) 0.011(3) 0.010(3) 0.010(3)
C3 0.043(4) 0.039(4) 0.032(4) 0.011(3) 0.010(3) 0.005(3)
C4 0.043(4) 0.035(3) 0.036(4) 0.008(3) 0.010(3) 0.001(3)
C5 0.035(3) 0.037(3) 0.035(4) 0.011(3) 0.008(3) 0.011(3)
C6 0.036(3) 0.037(3) 0.026(3) 0.009(3) 0.002(3) 0.006(3)
C7 0.037(4) 0.033(3) 0.034(4) 0.011(3) 0.006(3) 0.008(3)
O9 0.058(3) 0.052(3) 0.049(3) 0.019(2) 0.018(3) 0.017(3)
O10 0.063(3) 0.044(3) 0.042(3) 0.012(2) 0.005(3) 0.002(3)

loop_
_atom_type_symbol
_atom_type_description
_atom_type_scat_dispersion_real
_atom_type_scat_dispersion_imag
_atom_type_scat_source
C C 0.0033 0.0016 'International Tables Vol C Tables 4.2.6.8 and 6.1.1.4'
Mn Mn 0.3368 0.7283 'International Tables Vol C Tables 4.2.6.8 and 6.1.1.4'
N N 0.0061 0.0033 'International Tables Vol C Tables 4.2.6.8 and 6.1.1.4'
O O 0.0106 0.0060 'International Tables Vol C Tables 4.2.6.8 and 6.1.1.4'
H H 0.0000 0.0000 'International Tables Vol C Tables 4.2.6.8 and 6.1.1.4'

loop_
_geom_angle_atom_site_label_1
_geom_angle_atom_site_label_2
_geom_angle_atom_site_label_3
_geom_angle
_geom_angle_site_symmetry_1
_geom_angle_site_symmetry_3
O7 Mn1 O2 174.1(2) . .
O7 Mn1 O6 92.7(2) . .
O2 Mn1 O6 89.25(19) . .
O7 Mn1 N1 100.1(2) . .
O2 Mn1 N1 78.24(19) . .
O6 Mn1 N1 167.1(2) . .
O7 Mn1 O5 89.0(2) . .
O2 Mn1 O5 96.74(19) . .
O6 Mn1 O5 86.69(19) . .
N1 Mn1 O5 91.45(19) . .
O7 Mn1 O8 85.6(2) . .
O2 Mn1 O8 88.72(19) . .
O6 Mn1 O8 91.8(2) . .
N1 Mn1 O8 91.2(2) . .
O5 Mn1 O8 174.31(18) . .
C1 O2 Mn1 116.3(4) . .
Mn1 O8 H8A 107.9(4) . .
Mn1 O8 H8C 109.4(3) . .
H8A O8 H8C 114.8(5) . .
Mn1 O6 H6B 104.7(3) . .
Mn1 O6 H6D 112.0(3) . .
H6B O6 H6D 119.3(5) . .
Mn1 O7 H7B 88.9(3) . .
Mn1 O7 H7C 93.9(3) . .
H7B O7 H7C 67.0(3) . .
Mn1 O5 H5A 111.6(4) . .
Mn1 O5 H5B 88.2(3) . .
H5A O5 H5B 82.8(3) . .
C6 N1 C2 118.7(6) . .
C6 N1 Mn1 128.3(4) . .
C2 N1 Mn1 112.9(4) . .
O1 C1 O2 124.3(6) . .
O1 C1 C2 118.3(6) . .
O2 C1 C2 117.4(6) . .
N1 C2 C3 121.9(6) . .
N1 C2 C1 115.1(5) . .
C3 C2 C1 122.9(6) . .
C2 C3 C4 119.3(6) . .
C2 C3 H3 120.3 . .
C4 C3 H3 120.3 . .
C3 C4 C5 119.3(6) . .
C3 C4 H4 120.3 . .
C5 C4 H4 120.3 . .
C6 C5 C4 118.1(6) . .
C6 C5 C7 120.4(6) . .
C4 C5 C7 121.5(6) . .
N1 C6 C5 122.5(6) . .
N1 C6 H6 118.7 . .
C5 C6 H6 118.7 . .
O4 C7 O3 125.2(6) . .
O4 C7 C5 116.9(6) . .
O3 C7 C5 117.9(6) . .
H9B O9 H9A 98.2(4) . .
H10B O10 H10A 99.6(4) . .

loop_
_geom_bond_atom_site_label_1
_geom_bond_atom_site_label_2
_geom_bond_distance
_geom_bond_site_symmetry_2
Mn1 O7 2.050(5) .
Mn1 O2 2.087(5) .
Mn1 O6 2.100(5) .
Mn1 N1 2.129(5) .
Mn1 O5 2.146(5) .
Mn1 O8 2.173(5) .
O1 C1 1.262(8) .
O2 C1 1.267(8) .
O3 C7 1.263(8) .
O4 C7 1.250(8) .
O8 H8A 1.027(5) .
O8 H8C 1.078(6) .
O6 H6B 1.070(5) .
O6 H6D 1.099(5) .
O7 H7B 1.083(5) .
O7 H7C 1.078(6) .
O5 H5A 1.010(5) .
O5 H5B 1.080(5) .
N1 C6 1.342(8) .
N1 C2 1.350(8) .
C1 C2 1.503(9) .
C2 C3 1.376(9) .
C3 C4 1.380(10) .
C3 H3 0.9300 .
C4 C5 1.395(9) .
C4 H4 0.9300 .
C5 C6 1.387(9) .
C5 C7 1.514(9) .
C6 H6 0.9300 .
O9 H9B 1.050(5) .
O9 H9A 1.033(5) .
O10 H10B 1.010(5) .
O10 H10A 0.987(5) .

loop_
_geom_torsion_atom_site_label_1
_geom_torsion_atom_site_label_2
_geom_torsion_atom_site_label_3
_geom_torsion_atom_site_label_4
_geom_torsion
_geom_torsion_site_symmetry_1
_geom_torsion_site_symmetry_2
_geom_torsion_site_symmetry_3
_geom_torsion_site_symmetry_4
O7 Mn1 O2 C1 72.0(19) . . . .
O6 Mn1 O2 C1 -179.1(5) . . . .
N1 Mn1 O2 C1 -2.4(5) . . . .
O5 Mn1 O2 C1 -92.5(5) . . . .
O8 Mn1 O2 C1 89.1(5) . . . .
O7 Mn1 N1 C6 7.1(6) . . . .
O2 Mn1 N1 C6 -178.7(6) . . . .
O6 Mn1 N1 C6 -163.6(8) . . . .
O5 Mn1 N1 C6 -82.1(6) . . . .
O8 Mn1 N1 C6 92.9(6) . . . .
O7 Mn1 N1 C2 -171.9(4) . . . .
O2 Mn1 N1 C2 2.3(4) . . . .
O6 Mn1 N1 C2 17.4(12) . . . .
O5 Mn1 N1 C2 98.9(5) . . . .
O8 Mn1 N1 C2 -86.1(5) . . . .
Mn1 O2 C1 O1 -178.8(5) . . . .
Mn1 O2 C1 C2 2.1(7) . . . .
C6 N1 C2 C3 -1.3(10) . . . .
Mn1 N1 C2 C3 177.9(5) . . . .
C6 N1 C2 C1 178.9(6) . . . .
Mn1 N1 C2 C1 -2.0(7) . . . .
O1 C1 C2 N1 -179.2(6) . . . .
O2 C1 C2 N1 0.0(9) . . . .
O1 C1 C2 C3 1.0(10) . . . .
O2 C1 C2 C3 -179.8(6) . . . .
N1 C2 C3 C4 0.7(10) . . . .
C1 C2 C3 C4 -179.5(6) . . . .
C2 C3 C4 C5 1.2(11) . . . .
C3 C4 C5 C6 -2.3(10) . . . .
C3 C4 C5 C7 175.6(6) . . . .
C2 N1 C6 C5 0.0(10) . . . .
Mn1 N1 C6 C5 -179.0(5) . . . .
C4 C5 C6 N1 1.8(10) . . . .
C7 C5 C6 N1 -176.1(6) . . . .
C6 C5 C7 O4 164.2(6) . . . .
C4 C5 C7 O4 -13.6(10) . . . .
C6 C5 C7 O3 -14.3(10) . . . .
C4 C5 C7 O3 167.9(7) . . . .
